data_7063736
loop_
_publ_author_name
'Xiang, Min'
'Lu, Lin-Mu'
'Feng, Guang-Yuan'
'Zhu, Shen-Xin'
'Luo, Si-Si'
'Wang, Guang-Wei'
'Jia, Yun-Qing'
'Shen, Li-Wen'

_publ_section_title
;
 Solvent- and temperature-controlled diastereodivergent [4+2] cyclization
 of p-QMs and 4-benzylidene-pyrazolones
;
_journal_issue 18
_journal_name_full 'New Journal of Chemistry'
_journal_page_first 7293
_journal_page_last 7296
_journal_paper_doi 10.1039/D5NJ00814J
_journal_volume 49
_journal_year 2025
_chemical_formula_moiety 'C38 H40 N2 O3'
_chemical_formula_sum 'C38 H40 N2 O3'
_chemical_formula_weight 572.72
_space_group_crystal_system triclinic
_space_group_IT_number 2
_space_group_name_Hall '-P 1'
_space_group_name_H-M_alt 'P -1'
_atom_sites_solution_hydrogens mixed
_atom_sites_solution_primary direct
_audit_creation_date 2024-07-24
_audit_creation_method
;
Olex2 1.2
(compiled 2018.05.29 svn.r3508 for OlexSys, GUI svn.r5506)
;
_audit_update_record
;
2025-01-24 deposited with the CCDC.	2025-04-03 downloaded from the CCDC.
;
_cell_angle_alpha 116.752(4)
_cell_angle_beta 93.454(4)
_cell_angle_gamma 108.491(4)
_cell_formula_units_Z 2
_cell_length_a 12.1444(5)
_cell_length_b 12.4946(5)
_cell_length_c 12.6801(6)
_cell_measurement_reflns_used 9709
_cell_measurement_temperature 293(2)
_cell_measurement_theta_max 70.8760
_cell_measurement_theta_min 3.9510
_cell_volume 1581.91(15)
_computing_cell_refinement 'CrysAlisPro 1.171.42.102a (Rigaku OD, 2023)'
_computing_data_collection 'CrysAlisPro 1.171.42.102a (Rigaku OD, 2023)'
_computing_data_reduction 'CrysAlisPro 1.171.42.102a (Rigaku OD, 2023)'
_computing_molecular_graphics 'Olex2 (Dolomanov et al., 2009)'
_computing_publication_material 'Olex2 (Dolomanov et al., 2009)'
_computing_structure_refinement 'ShelXL (Sheldrick, 2015)'
_computing_structure_solution 'ShelXS (Sheldrick, 2008)'
_diffrn_ambient_temperature 293(2)
_diffrn_detector 'CCD plate'
_diffrn_detector_area_resol_mean 16.2312
_diffrn_detector_type Eos
_diffrn_measured_fraction_theta_full 0.998
_diffrn_measured_fraction_theta_max 0.998
_diffrn_measurement_details
;
List of Runs (angles in degrees, time in seconds):

  # Type    Start    End  Width  t~exp~   \w     \q     \k     \f   Frames
#--------------------------------------------------------------------------
  1  \w     -9.00  29.00   1.00    1.00    --    0.00 -77.00 -30.00   38
  2  \w    -15.00  18.00   1.00    1.00    --    0.00 -77.00-150.00   33
  3  \w    -20.00  33.00   1.00    1.25    --  -33.50  37.00 150.00   53
  4  \w   -101.00 -73.00   1.00    1.25    --  -33.50 -57.00 150.00   28
  5  \w    -95.00 -51.00   1.00    1.25    --  -33.50 -57.00 -30.00   44
  6  \w    -56.00 -30.00   1.00    1.25    --  -33.50  37.00 150.00   26
  7  \w    -46.00 -15.00   1.00    1.25    --  -33.50 -57.00 -30.00   31
  8  \w    -55.00 -15.00   1.00    1.25    --  -33.50 -57.00 150.00   40
  9  \w     -2.00  23.00   1.00    1.25    --   36.47  95.00  29.70   25
 10  \w      1.00  71.00   1.00    1.25    --   36.47 -99.00 -60.00   70
 11  \w     10.00  60.00   1.00    1.25    --   36.47 -99.00-150.00   50
 12  \w     61.00 109.00   1.00    1.25    --   36.47 178.00  90.00   48
 13  \w      6.00  31.00   1.00    1.25    --   36.47  80.00-128.58   25
 14  \w     34.00  73.00   1.00    1.25    --   36.47 -99.00 120.00   39
 15  \w     63.00 106.00   1.00    1.25    --   36.47 178.00-180.00   43
 16  \w     -1.00  24.00   1.00    1.25    --   36.47  93.00 141.38   25
 17  \w      9.00  34.00   1.00    1.25    --   44.00  88.00-115.71   25
 18  \w      9.00  34.00   1.00    1.25    --   44.00  88.00  72.83   25
 19  \w     17.00  42.00   1.00    1.25    --   48.00  82.00  82.01   25
 20  \w     17.00  42.00   1.00    1.25    --   48.00  81.00 159.70   25
 21  \w     16.00  41.00   1.00    1.25    --   48.00  84.00  -5.69   25
 22  \w     17.00  43.00   1.00    1.25    --   48.00  82.00 -74.87   26
 23  \w     17.00  42.00   1.00    1.25    --   48.00  81.00-122.08   25
 24  \w     34.00  60.00   1.00    1.25    --   52.00  71.00 101.72   26
 25  \w     30.00  61.00   1.00    1.25    --   52.00  71.00 163.96   31
 26  \w     26.00  51.00   1.00    1.25    --   52.00  72.00 -35.89   25
 27  \w     94.00 120.00   1.00    1.25    --   52.00  71.00 163.96   26
 28  \w     77.00 103.00   1.00    1.25    --   52.00  71.00 101.72   26
 29  \w     85.00 124.00   1.00    1.25    --   56.00  73.00 -14.99   39
 30  \w     98.00 124.00   1.00    1.25    --   56.00  70.00-164.25   26
 31  \w     32.00  69.00   1.00    1.25    --   56.00  70.00-164.25   37
 32  \w     33.00  59.00   1.00    1.25    --   56.00  73.00 -14.99   26
 33  \w     36.00  62.00   1.00    1.25    --   60.00  68.00  13.59   26
 34  \w     90.00 128.00   1.00    1.25    --   60.00  70.00  42.46   38
 35  \w     37.00  82.00   1.00    1.25    --   60.00  70.00  42.46   45
 36  \w     36.00 127.00   1.00    1.25    --   60.00  69.00-109.83   91
 37  \w    101.00 128.00   1.00    1.25    --   60.00  73.00 119.51   27
 38  \w     34.00  81.00   1.00    1.25    --   60.00  73.00 119.51   47
 39  \w     82.00 109.00   1.00    1.25    --   60.00  47.00 -30.04   27
 40  \w    101.00 127.00   1.00    1.25    --   60.00  68.00  13.59   26
 41  \w     40.00  72.00   1.00    1.25    --   60.00  47.00 -30.04   32
 42  \w    115.00 141.00   1.00    6.00    --   76.00  58.00 177.76   26
 43  \w     58.00  95.00   1.00    6.00    --   76.00  58.00 177.76   37
 44  \w    135.00 165.00   1.00    6.00    --   96.00  53.00 138.00   30
 45  \w     77.00 111.00   1.00    6.00    --   96.00  53.00 138.00   34
 46  \w    136.00 173.00   1.00    6.00    --  108.00  61.00  90.00   37
 47  \w    135.00 167.00   1.00    6.00    --  108.00  61.00-150.00   32
 48  \w     88.00 116.00   1.00    6.00    --  108.00  61.00  90.00   28
 49  \w     88.00 114.00   1.00    6.00    --  108.00  61.00-150.00   26
 50  \w    131.00 176.00   1.00    6.00    --  108.00  61.00 -90.00   45
 51  \w     41.00 109.00   1.00    6.00    --  108.00-111.00  30.00   68
 52  \w     88.00 117.00   1.00    6.00    --  108.00  61.00 -90.00   29
 53  \w    135.00 175.00   1.00    6.00    --  108.00 111.00 150.00   40
 54  \w     90.00 119.00   1.00    6.00    --  108.00  45.00 -60.00   29
 55  \w    125.00 176.00   1.00    6.00    --  108.00  61.00-180.00   51
 56  \w    130.00 176.00   1.00    6.00    --  108.00  61.00  60.00   46
 57  \w     88.00 121.00   1.00    6.00    --  108.00  61.00-180.00   33
 58  \w     88.00 123.00   1.00    6.00    --  108.00  61.00  60.00   35
 59  \w    131.00 176.00   1.00    6.00    --  108.00  61.00 -60.00   45
 60  \w     89.00 117.00   1.00    6.00    --  108.00  45.00  90.00   28
 61  \w     88.00 123.00   1.00    6.00    --  108.00  61.00 150.00   35
 62  \w    138.00 166.00   1.00    6.00    --  108.00  61.00 150.00   28
 63  \w     88.00 119.00   1.00    6.00    --  108.00  61.00 -60.00   31
 64  \w    105.00 137.00   1.00    6.00    --  108.00 -77.00  60.00   32
 65  \w    134.00 174.00   1.00    6.00    --  108.00  61.00-120.00   40
 66  \w     88.00 126.00   1.00    6.00    --  108.00  61.00-120.00   38
 67  \w     40.00  85.00   1.00    6.00    --  108.00 -77.00  60.00   45
 68  \w     89.00 120.00   1.00    6.00    --  108.00  45.00  60.00   31
 69  \w     38.00 101.00   1.00    6.00    --  108.00 -94.00 -90.00   63
 70  \w     46.00 109.00   1.00    6.00    --  108.00-111.00 150.00   63
 71  \w     90.00 116.00   1.00    6.00    --  108.00  45.00-150.00   26
 72  \w     43.00  69.00   1.00    6.00    --  108.00 -94.00 -30.00   26
 73  \w     92.00 118.00   1.00    6.00    --  108.00  45.00   0.00   26
 74  \w    133.00 171.00   1.00    6.00    --  108.00  61.00   0.00   38
 75  \w     91.00 121.00   1.00    6.00    --  108.00  45.00  30.00   30
 76  \w     88.00 119.00   1.00    6.00    --  108.00  61.00   0.00   31
 77  \w     91.00 118.00   1.00    6.00    --  108.00  45.00 -30.00   27
 78  \w    133.00 178.00   1.00    6.00    --  108.00  45.00 120.00   45
 79  \w     88.00 127.00   1.00    6.00    --  108.00  45.00 120.00   39
 80  \w     89.00 117.00   1.00    6.00    --  108.00  45.00 -90.00   28
 81  \w     88.00 122.00   1.00    6.00    --  108.00  45.00-120.00   34
 82  \w     90.00 125.00   1.00    6.00    --  108.00  45.00-180.00   35
 83  \w     45.00 109.00   1.00    6.00    --  108.00-111.00-120.00   64
 84  \w    134.00 167.00   1.00    6.00    --  108.00  61.00  30.00   33
 85  \w     88.00 119.00   1.00    6.00    --  108.00  61.00  30.00   31
 86  \w     88.00 171.00   1.00    6.00    --  108.00  61.00 -30.00   83
;
_diffrn_measurement_device 'four-circle diffractometer'
_diffrn_measurement_device_type 'Xcalibur, Eos, Gemini'
_diffrn_measurement_method '\w scans'
_diffrn_orient_matrix_type 'CrysAlisPro convention (1999,Acta A55,543-557)'
_diffrn_orient_matrix_UB_11 -0.0355071000
_diffrn_orient_matrix_UB_12 -0.1435283000
_diffrn_orient_matrix_UB_13 -0.0968668000
_diffrn_orient_matrix_UB_21 -0.1278130000
_diffrn_orient_matrix_UB_22 -0.0309408000
_diffrn_orient_matrix_UB_23 0.0196301000
_diffrn_orient_matrix_UB_31 -0.0372179000
_diffrn_orient_matrix_UB_32 0.0291600000
_diffrn_orient_matrix_UB_33 -0.0993565000
_diffrn_radiation_monochromator graphite
_diffrn_radiation_probe x-ray
_diffrn_radiation_type CuK\a
_diffrn_radiation_wavelength 1.54184
_diffrn_reflns_av_R_equivalents 0.0430
_diffrn_reflns_av_unetI/netI 0.0316
_diffrn_reflns_Laue_measured_fraction_full 0.998
_diffrn_reflns_Laue_measured_fraction_max 0.998
_diffrn_reflns_limit_h_max 14
_diffrn_reflns_limit_h_min -14
_diffrn_reflns_limit_k_max 14
_diffrn_reflns_limit_k_min -14
_diffrn_reflns_limit_l_max 14
_diffrn_reflns_limit_l_min -15
_diffrn_reflns_number 21981
_diffrn_reflns_point_group_measured_fraction_full 0.998
_diffrn_reflns_point_group_measured_fraction_max 0.998
_diffrn_reflns_theta_full 67.066
_diffrn_reflns_theta_max 67.066
_diffrn_reflns_theta_min 3.953
_diffrn_source 'fine-focus sealed X-ray tube'
_diffrn_source_type 'Enhance (Cu) X-ray Source'
_exptl_absorpt_coefficient_mu 0.594
_exptl_absorpt_correction_T_max 1.00000
_exptl_absorpt_correction_T_min 0.92597
_exptl_absorpt_correction_type multi-scan
_exptl_absorpt_process_details
;
CrysAlisPro 1.171.42.102a (Rigaku Oxford Diffraction, 2023)
Empirical absorption correction using spherical harmonics,
implemented in SCALE3 ABSPACK scaling algorithm.
;
_exptl_crystal_colour colourless
_exptl_crystal_colour_primary colourless
_exptl_crystal_density_diffrn 1.202
_exptl_crystal_description block
_exptl_crystal_F_000 612
_exptl_crystal_size_max 0.19
_exptl_crystal_size_mid 0.11
_exptl_crystal_size_min 0.1
_refine_diff_density_max 0.353
_refine_diff_density_min -0.429
_refine_diff_density_rms 0.062
_refine_ls_extinction_method none
_refine_ls_goodness_of_fit_ref 1.051
_refine_ls_hydrogen_treatment constr
_refine_ls_matrix_type full
_refine_ls_number_parameters 395
_refine_ls_number_reflns 5642
_refine_ls_number_restraints 0
_refine_ls_restrained_S_all 1.051
_refine_ls_R_factor_all 0.0631
_refine_ls_R_factor_gt 0.0540
_refine_ls_shift/su_max 0.000
_refine_ls_shift/su_mean 0.000
_refine_ls_structure_factor_coef Fsqd
_refine_ls_weighting_details 'w=1/[\s^2^(Fo^2^)+(0.1004P)^2^+0.1926P] where P=(Fo^2^+2Fc^2^)/3'
_refine_ls_weighting_scheme calc
_refine_ls_wR_factor_gt 0.1498
_refine_ls_wR_factor_ref 0.1614
_reflns_Friedel_coverage 0.000
_reflns_number_gt 4673
_reflns_number_total 5642
_reflns_threshold_expression 'I > 2\s(I)'
_cod_data_source_file d5nj00814j2.cif
_cod_data_source_block 202407271a
_cod_depositor_comments 'Adding full bibliography for 7063735--7063737.cif.'
_cod_original_cell_volume 1581.92(13)
_cod_database_code 7063736
_shelx_shelxl_version_number 2014/7
_chemical_oxdiff_formula C20H2N2O4
_shelx_space_group_comment
;
The symmetry employed for this shelxl refinement is uniquely defined
by the following loop, which should always be used as a source of
symmetry information in preference to the above space-group names.
They are only intended as comments.
;
_shelx_estimated_absorpt_t_max 0.943
_shelx_estimated_absorpt_t_min 0.895
_reflns_odcompleteness_completeness 99.84
_reflns_odcompleteness_iscentric 1
_reflns_odcompleteness_theta 66.97
_olex2_refinement_description
;
1. Fixed Uiso
 At 1.2 times of:
  All C(H) groups
 At 1.5 times of:
  All C(H,H,H) groups, All O(H) groups
2.a Riding coordinates:
 O1(H1)
2.b Ternary CH refined with riding coordinates:
 C21(H21), C23(H23)
2.c Aromatic/amide H refined with riding coordinates:
 C3(H3), C5(H5), C15(H15), C16(H16), C17(H17), C18(H18), C25(H25), C26(H26),
 C27(H27), C28(H28), C29(H29), C34(H34), C35(H35), C36(H36), C37(H37), C38(H38)
2.d Idealised Me refined as rotating group:
 C8(H8A,H8B,H8C), C9(H9A,H9B,H9C), C10(H10A,H10B,H10C), C12(H12A,H12B,H12C),
 C13(H13A,H13B,H13C), C14(H14A,H14B,H14C), C32(H32A,H32B,H32C)
;
_olex2_submission_special_instructions 'No special instructions were received'
_oxdiff_exptl_absorpt_empirical_details
;
Empirical correction (ABSPACK) includes:
- Absorption correction using spherical harmonics
- Frame scaling
;
_oxdiff_exptl_absorpt_empirical_full_max 1.334
_oxdiff_exptl_absorpt_empirical_full_min 0.892

loop_
_space_group_symop_operation_xyz
'x, y, z'
'-x, -y, -z'

loop_
_atom_site_label
_atom_site_type_symbol
_atom_site_fract_x
_atom_site_fract_y
_atom_site_fract_z
_atom_site_U_iso_or_equiv
_atom_site_adp_type
_atom_site_occupancy
_atom_site_site_symmetry_order
_atom_site_calc_flag
_atom_site_refinement_flags_posn
_atom_site_refinement_flags_adp
_atom_site_refinement_flags_occupancy
_atom_site_disorder_assembly
_atom_site_disorder_group
C1 C 0.80795(15) 0.77363(15) 0.38978(15) 0.0394(4) Uani 1 1 d . . . . .
C2 C 0.69624(15) 0.78166(15) 0.40316(15) 0.0384(4) Uani 1 1 d . . . . .
C3 C 0.66663(14) 0.79988(15) 0.51264(15) 0.0386(4) Uani 1 1 d . . . . .
H3 H 0.5937 0.8069 0.5239 0.046 Uiso 1 1 calc R . . . .
C4 C 0.74102(14) 0.80803(14) 0.60568(14) 0.0366(4) Uani 1 1 d . . . . .
C5 C 0.84730(15) 0.79229(15) 0.58596(15) 0.0382(4) Uani 1 1 d . . . . .
H5 H 0.8962 0.7937 0.6463 0.046 Uiso 1 1 calc R . . . .
C6 C 0.88356(14) 0.77446(15) 0.47918(15) 0.0382(4) Uani 1 1 d . . . . .
C7 C 0.60593(16) 0.76603(19) 0.30068(17) 0.0480(4) Uani 1 1 d . . . . .
C8 C 0.5715(2) 0.6299(2) 0.18904(19) 0.0663(6) Uani 1 1 d . . . . .
H8A H 0.5408 0.5650 0.2123 0.099 Uiso 1 1 calc GR . . . .
H8B H 0.6408 0.6232 0.1585 0.099 Uiso 1 1 calc GR . . . .
H8C H 0.5113 0.6169 0.1268 0.099 Uiso 1 1 calc GR . . . .
C9 C 0.49060(19) 0.7759(3) 0.3390(2) 0.0649(6) Uani 1 1 d . . . . .
H9A H 0.5083 0.8616 0.4053 0.097 Uiso 1 1 calc GR . . . .
H9B H 0.4570 0.7131 0.3642 0.097 Uiso 1 1 calc GR . . . .
H9C H 0.4343 0.7591 0.2715 0.097 Uiso 1 1 calc GR . . . .
C10 C 0.6566(2) 0.8701(2) 0.2644(2) 0.0673(6) Uani 1 1 d . . . . .
H10A H 0.7286 0.8661 0.2386 0.101 Uiso 1 1 calc GR . . . .
H10B H 0.6740 0.9544 0.3329 0.101 Uiso 1 1 calc GR . . . .
H10C H 0.5989 0.8550 0.1989 0.101 Uiso 1 1 calc GR . . . .
C11 C 1.00335(15) 0.75852(17) 0.46260(17) 0.0455(4) Uani 1 1 d . . . . .
C12 C 0.9864(2) 0.6352(2) 0.3434(2) 0.0719(7) Uani 1 1 d . . . . .
H12A H 0.9587 0.6427 0.2755 0.108 Uiso 1 1 calc GR . . . .
H12B H 0.9286 0.5609 0.3417 0.108 Uiso 1 1 calc GR . . . .
H12C H 1.0613 0.6249 0.3385 0.108 Uiso 1 1 calc GR . . . .
C13 C 1.09285(18) 0.8790(2) 0.4658(2) 0.0599(5) Uani 1 1 d . . . . .
H13A H 1.1676 0.8693 0.4570 0.090 Uiso 1 1 calc GR . . . .
H13B H 1.1050 0.9547 0.5420 0.090 Uiso 1 1 calc GR . . . .
H13C H 1.0620 0.8885 0.4003 0.090 Uiso 1 1 calc GR . . . .
C14 C 1.0609(2) 0.7475(3) 0.5663(3) 0.0732(7) Uani 1 1 d . . . . .
H14A H 1.0084 0.6724 0.5675 0.110 Uiso 1 1 calc GR . . . .
H14B H 1.0745 0.8240 0.6424 0.110 Uiso 1 1 calc GR . . . .
H14C H 1.1356 0.7393 0.5540 0.110 Uiso 1 1 calc GR . . . .
C15 C 0.50977(18) 0.63443(17) 0.65135(18) 0.0499(4) Uani 1 1 d . . . . .
H15 H 0.5533 0.5818 0.6332 0.060 Uiso 1 1 calc R . . . .
C16 C 0.38706(19) 0.57839(19) 0.6270(2) 0.0591(5) Uani 1 1 d . . . . .
H16 H 0.3484 0.4890 0.5933 0.071 Uiso 1 1 calc R . . . .
C17 C 0.32169(18) 0.6560(2) 0.6530(2) 0.0611(5) Uani 1 1 d . . . . .
H17 H 0.2387 0.6184 0.6363 0.073 Uiso 1 1 calc R . . . .
C18 C 0.37849(17) 0.7884(2) 0.7036(2) 0.0563(5) Uani 1 1 d . . . . .
H18 H 0.3343 0.8404 0.7216 0.068 Uiso 1 1 calc R . . . .
C19 C 0.50268(16) 0.84401(16) 0.72747(16) 0.0440(4) Uani 1 1 d . . . . .
C20 C 0.57048(15) 0.76859(16) 0.70266(15) 0.0401(4) Uani 1 1 d . . . . .
C21 C 0.70515(14) 0.82788(15) 0.72444(15) 0.0376(4) Uani 1 1 d . . . . .
H21 H 0.7390 0.7825 0.7545 0.045 Uiso 1 1 calc R . . . .
C22 C 0.75036(14) 0.97344(15) 0.82728(14) 0.0369(4) Uani 1 1 d . . . . .
C23 C 0.67646(14) 1.03813(15) 0.79021(16) 0.0397(4) Uani 1 1 d . . . . .
H23 H 0.6853 1.0256 0.7096 0.048 Uiso 1 1 calc R . . . .
C24 C 0.71446(15) 1.18218(16) 0.87607(15) 0.0405(4) Uani 1 1 d . . . . .
C25 C 0.79416(18) 1.26974(18) 0.85063(18) 0.0508(4) Uani 1 1 d . . . . .
H25 H 0.8233 1.2391 0.7813 0.061 Uiso 1 1 calc R . . . .
C26 C 0.8309(2) 1.40226(19) 0.9273(2) 0.0615(5) Uani 1 1 d . . . . .
H26 H 0.8849 1.4603 0.9098 0.074 Uiso 1 1 calc R . . . .
C27 C 0.7873(2) 1.4477(2) 1.0289(2) 0.0697(6) Uani 1 1 d . . . . .
H27 H 0.8110 1.5367 1.0800 0.084 Uiso 1 1 calc R . . . .
C28 C 0.7088(3) 1.3621(2) 1.0555(2) 0.0774(7) Uani 1 1 d . . . . .
H28 H 0.6797 1.3935 1.1248 0.093 Uiso 1 1 calc R . . . .
C29 C 0.6726(2) 1.2294(2) 0.9798(2) 0.0590(5) Uani 1 1 d . . . . .
H29 H 0.6200 1.1719 0.9988 0.071 Uiso 1 1 calc R . . . .
C30 C 0.88308(14) 1.05488(15) 0.84972(15) 0.0378(4) Uani 1 1 d . . . . .
C31 C 0.74632(15) 0.98934(16) 0.95200(15) 0.0406(4) Uani 1 1 d . . . . .
C32 C 0.64269(18) 0.9271(2) 0.99059(18) 0.0524(5) Uani 1 1 d . . . . .
H32A H 0.6667 0.9535 1.0749 0.079 Uiso 1 1 calc GR . . . .
H32B H 0.6158 0.8343 0.9426 0.079 Uiso 1 1 calc GR . . . .
H32C H 0.5789 0.9535 0.9791 0.079 Uiso 1 1 calc GR . . . .
C33 C 1.04168(16) 1.20823(17) 1.04348(17) 0.0449(4) Uani 1 1 d . . . . .
C34 C 1.14061(17) 1.2269(2) 0.9951(2) 0.0554(5) Uani 1 1 d . . . . .
H34 H 1.1358 1.1702 0.9145 0.066 Uiso 1 1 calc R . . . .
C35 C 1.24720(19) 1.3312(2) 1.0682(2) 0.0672(6) Uani 1 1 d . . . . .
H35 H 1.3138 1.3452 1.0361 0.081 Uiso 1 1 calc R . . . .
C36 C 1.2546(2) 1.4138(2) 1.1881(2) 0.0705(7) Uani 1 1 d . . . . .
H36 H 1.3261 1.4835 1.2366 0.085 Uiso 1 1 calc R . . . .
C37 C 1.1572(2) 1.3940(2) 1.2364(2) 0.0675(6) Uani 1 1 d . . . . .
H37 H 1.1633 1.4494 1.3178 0.081 Uiso 1 1 calc R . . . .
C38 C 1.04913(19) 1.2914(2) 1.16427(19) 0.0570(5) Uani 1 1 d . . . . .
H38 H 0.9826 1.2787 1.1967 0.068 Uiso 1 1 calc R . . . .
N1 N 0.93056(13) 1.10484(15) 0.97040(13) 0.0445(3) Uani 1 1 d . . . . .
N2 N 0.84678(14) 1.06327(15) 1.02966(13) 0.0463(4) Uani 1 1 d . . . . .
O1 O 0.83847(12) 0.76172(14) 0.28344(11) 0.0535(3) Uani 1 1 d . . . . .
H1 H 0.8870 0.8258 0.2695 0.080 Uiso 1 1 d R . . . .
O2 O 0.55236(11) 0.97735(12) 0.78178(13) 0.0529(4) Uani 1 1 d . . . . .
O3 O 0.93470(11) 1.07782(12) 0.77843(11) 0.0484(3) Uani 1 1 d . . . . .

loop_
_atom_site_aniso_label
_atom_site_aniso_U_11
_atom_site_aniso_U_22
_atom_site_aniso_U_33
_atom_site_aniso_U_23
_atom_site_aniso_U_13
_atom_site_aniso_U_12
C1 0.0413(8) 0.0377(7) 0.0350(8) 0.0161(6) 0.0083(7) 0.0132(6)
C2 0.0395(8) 0.0352(7) 0.0365(8) 0.0167(6) 0.0047(7) 0.0123(6)
C3 0.0364(8) 0.0383(8) 0.0407(9) 0.0187(7) 0.0089(7) 0.0155(6)
C4 0.0403(8) 0.0343(7) 0.0359(8) 0.0167(6) 0.0092(6) 0.0159(6)
C5 0.0396(8) 0.0394(8) 0.0378(8) 0.0198(7) 0.0063(7) 0.0173(6)
C6 0.0367(8) 0.0359(7) 0.0399(9) 0.0177(6) 0.0084(7) 0.0134(6)
C7 0.0410(9) 0.0562(10) 0.0423(9) 0.0249(8) 0.0015(7) 0.0140(8)
C8 0.0559(12) 0.0706(13) 0.0446(11) 0.0160(10) -0.0045(9) 0.0130(10)
C9 0.0474(11) 0.0918(16) 0.0581(12) 0.0384(12) 0.0033(9) 0.0296(11)
C10 0.0584(12) 0.0827(15) 0.0736(15) 0.0541(13) 0.0032(11) 0.0215(11)
C11 0.0394(9) 0.0511(9) 0.0492(10) 0.0253(8) 0.0129(7) 0.0205(7)
C12 0.0634(13) 0.0645(13) 0.0784(16) 0.0201(11) 0.0246(12) 0.0350(11)
C13 0.0427(10) 0.0685(12) 0.0651(13) 0.0357(10) 0.0116(9) 0.0135(9)
C14 0.0586(13) 0.120(2) 0.0886(17) 0.0727(16) 0.0334(12) 0.0568(14)
C15 0.0547(10) 0.0425(9) 0.0510(10) 0.0222(8) 0.0145(8) 0.0179(8)
C16 0.0555(11) 0.0415(9) 0.0647(12) 0.0236(9) 0.0093(9) 0.0050(8)
C17 0.0392(9) 0.0583(11) 0.0742(14) 0.0328(10) 0.0071(9) 0.0060(8)
C18 0.0391(9) 0.0543(10) 0.0692(13) 0.0277(9) 0.0076(9) 0.0158(8)
C19 0.0412(9) 0.0402(8) 0.0467(9) 0.0208(7) 0.0076(7) 0.0126(7)
C20 0.0421(9) 0.0401(8) 0.0373(8) 0.0199(7) 0.0102(7) 0.0137(7)
C21 0.0401(8) 0.0394(8) 0.0390(8) 0.0216(7) 0.0109(7) 0.0185(7)
C22 0.0360(8) 0.0412(8) 0.0363(8) 0.0211(7) 0.0105(6) 0.0151(6)
C23 0.0374(8) 0.0394(8) 0.0427(9) 0.0210(7) 0.0072(7) 0.0147(6)
C24 0.0406(8) 0.0402(8) 0.0419(9) 0.0207(7) 0.0065(7) 0.0171(7)
C25 0.0544(10) 0.0472(9) 0.0532(11) 0.0268(8) 0.0148(9) 0.0193(8)
C26 0.0605(12) 0.0431(9) 0.0737(14) 0.0301(10) 0.0064(10) 0.0114(9)
C27 0.0916(17) 0.0404(10) 0.0601(13) 0.0155(9) -0.0002(12) 0.0227(10)
C28 0.120(2) 0.0640(13) 0.0565(13) 0.0239(11) 0.0345(14) 0.0529(15)
C29 0.0732(13) 0.0532(10) 0.0617(12) 0.0319(9) 0.0302(11) 0.0298(10)
C30 0.0385(8) 0.0424(8) 0.0364(8) 0.0212(7) 0.0106(7) 0.0177(7)
C31 0.0442(9) 0.0431(8) 0.0391(9) 0.0219(7) 0.0146(7) 0.0192(7)
C32 0.0535(10) 0.0613(11) 0.0488(10) 0.0325(9) 0.0217(8) 0.0203(9)
C33 0.0424(9) 0.0468(9) 0.0457(9) 0.0255(8) 0.0022(7) 0.0151(7)
C34 0.0430(10) 0.0611(11) 0.0611(12) 0.0330(10) 0.0091(9) 0.0154(8)
C35 0.0465(11) 0.0701(13) 0.0894(17) 0.0509(13) 0.0083(11) 0.0121(10)
C36 0.0576(13) 0.0531(11) 0.0842(17) 0.0364(12) -0.0131(12) 0.0037(9)
C37 0.0760(15) 0.0498(11) 0.0551(12) 0.0168(9) -0.0093(11) 0.0168(10)
C38 0.0555(11) 0.0586(11) 0.0484(11) 0.0232(9) 0.0031(9) 0.0187(9)
N1 0.0397(7) 0.0539(8) 0.0380(7) 0.0247(6) 0.0089(6) 0.0132(6)
N2 0.0477(8) 0.0543(8) 0.0388(8) 0.0257(7) 0.0131(6) 0.0175(7)
O1 0.0486(7) 0.0721(8) 0.0398(7) 0.0289(6) 0.0138(6) 0.0209(6)
O2 0.0358(6) 0.0392(6) 0.0760(9) 0.0233(6) 0.0060(6) 0.0145(5)
O3 0.0439(6) 0.0570(7) 0.0416(7) 0.0264(6) 0.0142(5) 0.0128(5)

loop_
_atom_type_symbol
_atom_type_description
_atom_type_scat_dispersion_real
_atom_type_scat_dispersion_imag
_atom_type_scat_source
C C 0.0181 0.0091 'International Tables Vol C Tables 4.2.6.8 and 6.1.1.4'
H H 0.0000 0.0000 'International Tables Vol C Tables 4.2.6.8 and 6.1.1.4'
N N 0.0311 0.0180 'International Tables Vol C Tables 4.2.6.8 and 6.1.1.4'
O O 0.0492 0.0322 'International Tables Vol C Tables 4.2.6.8 and 6.1.1.4'

loop_
_geom_angle_atom_site_label_1
_geom_angle_atom_site_label_2
_geom_angle_atom_site_label_3
_geom_angle
_geom_angle_site_symmetry_1
_geom_angle_site_symmetry_3
_geom_angle_publ_flag
C2 C1 C6 121.85(15) . . ?
O1 C1 C2 116.52(15) . . ?
O1 C1 C6 121.61(15) . . ?
C1 C2 C7 122.76(15) . . ?
C3 C2 C1 117.14(15) . . ?
C3 C2 C7 120.06(15) . . ?
C2 C3 H3 118.6 . . ?
C4 C3 C2 122.90(15) . . ?
C4 C3 H3 118.6 . . ?
C3 C4 C21 121.29(14) . . ?
C5 C4 C3 118.02(15) . . ?
C5 C4 C21 120.63(15) . . ?
C4 C5 H5 118.8 . . ?
C4 C5 C6 122.46(15) . . ?
C6 C5 H5 118.8 . . ?
C1 C6 C11 122.33(15) . . ?
C5 C6 C1 117.44(15) . . ?
C5 C6 C11 120.22(15) . . ?
C8 C7 C2 108.76(16) . . ?
C9 C7 C2 111.62(16) . . ?
C9 C7 C8 107.38(17) . . ?
C10 C7 C2 112.26(15) . . ?
C10 C7 C8 109.67(18) . . ?
C10 C7 C9 107.03(19) . . ?
C7 C8 H8A 109.5 . . ?
C7 C8 H8B 109.5 . . ?
C7 C8 H8C 109.5 . . ?
H8A C8 H8B 109.5 . . ?
H8A C8 H8C 109.5 . . ?
H8B C8 H8C 109.5 . . ?
C7 C9 H9A 109.5 . . ?
C7 C9 H9B 109.5 . . ?
C7 C9 H9C 109.5 . . ?
H9A C9 H9B 109.5 . . ?
H9A C9 H9C 109.5 . . ?
H9B C9 H9C 109.5 . . ?
C7 C10 H10A 109.5 . . ?
C7 C10 H10B 109.5 . . ?
C7 C10 H10C 109.5 . . ?
H10A C10 H10B 109.5 . . ?
H10A C10 H10C 109.5 . . ?
H10B C10 H10C 109.5 . . ?
C12 C11 C6 111.54(15) . . ?
C13 C11 C6 109.83(15) . . ?
C13 C11 C12 110.43(18) . . ?
C14 C11 C6 111.65(15) . . ?
C14 C11 C12 106.99(19) . . ?
C14 C11 C13 106.25(18) . . ?
C11 C12 H12A 109.5 . . ?
C11 C12 H12B 109.5 . . ?
C11 C12 H12C 109.5 . . ?
H12A C12 H12B 109.5 . . ?
H12A C12 H12C 109.5 . . ?
H12B C12 H12C 109.5 . . ?
C11 C13 H13A 109.5 . . ?
C11 C13 H13B 109.5 . . ?
C11 C13 H13C 109.5 . . ?
H13A C13 H13B 109.5 . . ?
H13A C13 H13C 109.5 . . ?
H13B C13 H13C 109.5 . . ?
C11 C14 H14A 109.5 . . ?
C11 C14 H14B 109.5 . . ?
C11 C14 H14C 109.5 . . ?
H14A C14 H14B 109.5 . . ?
H14A C14 H14C 109.5 . . ?
H14B C14 H14C 109.5 . . ?
C16 C15 H15 119.2 . . ?
C16 C15 C20 121.57(18) . . ?
C20 C15 H15 119.2 . . ?
C15 C16 H16 120.2 . . ?
C15 C16 C17 119.53(18) . . ?
C17 C16 H16 120.2 . . ?
C16 C17 H17 119.8 . . ?
C18 C17 C16 120.47(18) . . ?
C18 C17 H17 119.8 . . ?
C17 C18 H18 120.3 . . ?
C17 C18 C19 119.49(19) . . ?
C19 C18 H18 120.3 . . ?
C20 C19 C18 121.26(17) . . ?
O2 C19 C18 115.65(16) . . ?
O2 C19 C20 123.02(16) . . ?
C15 C20 C21 120.78(16) . . ?
C19 C20 C15 117.66(16) . . ?
C19 C20 C21 121.49(15) . . ?
C4 C21 H21 107.8 . . ?
C4 C21 C22 114.44(13) . . ?
C20 C21 C4 110.60(13) . . ?
C20 C21 H21 107.8 . . ?
C20 C21 C22 108.04(13) . . ?
C22 C21 H21 107.8 . . ?
C23 C22 C21 107.57(13) . . ?
C30 C22 C21 115.44(13) . . ?
C30 C22 C23 107.22(13) . . ?
C31 C22 C21 113.19(13) . . ?
C31 C22 C23 113.00(13) . . ?
C31 C22 C30 100.33(13) . . ?
C22 C23 H23 108.0 . . ?
C24 C23 C22 114.55(14) . . ?
C24 C23 H23 108.0 . . ?
O2 C23 C22 110.74(13) . . ?
O2 C23 H23 108.0 . . ?
O2 C23 C24 107.42(13) . . ?
C25 C24 C23 119.20(16) . . ?
C29 C24 C23 121.93(16) . . ?
C29 C24 C25 118.86(17) . . ?
C24 C25 H25 119.6 . . ?
C26 C25 C24 120.72(19) . . ?
C26 C25 H25 119.6 . . ?
C25 C26 H26 120.1 . . ?
C27 C26 C25 119.8(2) . . ?
C27 C26 H26 120.1 . . ?
C26 C27 H27 119.9 . . ?
C26 C27 C28 120.14(19) . . ?
C28 C27 H27 119.9 . . ?
C27 C28 H28 119.8 . . ?
C27 C28 C29 120.4(2) . . ?
C29 C28 H28 119.8 . . ?
C24 C29 C28 120.1(2) . . ?
C24 C29 H29 119.9 . . ?
C28 C29 H29 119.9 . . ?
N1 C30 C22 105.34(13) . . ?
O3 C30 C22 128.02(15) . . ?
O3 C30 N1 126.49(16) . . ?
C32 C31 C22 127.82(16) . . ?
N2 C31 C22 113.20(15) . . ?
N2 C31 C32 118.95(16) . . ?
C31 C32 H32A 109.5 . . ?
C31 C32 H32B 109.5 . . ?
C31 C32 H32C 109.5 . . ?
H32A C32 H32B 109.5 . . ?
H32A C32 H32C 109.5 . . ?
H32B C32 H32C 109.5 . . ?
C34 C33 C38 120.44(19) . . ?
C34 C33 N1 120.77(17) . . ?
C38 C33 N1 118.79(18) . . ?
C33 C34 H34 120.3 . . ?
C33 C34 C35 119.3(2) . . ?
C35 C34 H34 120.3 . . ?
C34 C35 H35 119.9 . . ?
C36 C35 C34 120.2(2) . . ?
C36 C35 H35 119.9 . . ?
C35 C36 H36 119.8 . . ?
C37 C36 C35 120.4(2) . . ?
C37 C36 H36 119.8 . . ?
C36 C37 H37 119.9 . . ?
C36 C37 C38 120.3(2) . . ?
C38 C37 H37 119.9 . . ?
C33 C38 C37 119.3(2) . . ?
C33 C38 H38 120.3 . . ?
C37 C38 H38 120.3 . . ?
C30 N1 C33 127.91(15) . . ?
C30 N1 N2 112.95(14) . . ?
N2 N1 C33 117.87(14) . . ?
C31 N2 N1 108.13(14) . . ?
C1 O1 H1 128.6 . . ?
C19 O2 C23 118.05(13) . . ?

loop_
_geom_bond_atom_site_label_1
_geom_bond_atom_site_label_2
_geom_bond_distance
_geom_bond_site_symmetry_2
_geom_bond_publ_flag
C1 C2 1.406(2) . ?
C1 C6 1.409(2) . ?
C1 O1 1.376(2) . ?
C2 C3 1.391(2) . ?
C2 C7 1.547(2) . ?
C3 H3 0.9300 . ?
C3 C4 1.387(2) . ?
C4 C5 1.387(2) . ?
C4 C21 1.527(2) . ?
C5 H5 0.9300 . ?
C5 C6 1.393(2) . ?
C6 C11 1.544(2) . ?
C7 C8 1.543(3) . ?
C7 C9 1.533(3) . ?
C7 C10 1.532(3) . ?
C8 H8A 0.9600 . ?
C8 H8B 0.9600 . ?
C8 H8C 0.9600 . ?
C9 H9A 0.9600 . ?
C9 H9B 0.9600 . ?
C9 H9C 0.9600 . ?
C10 H10A 0.9600 . ?
C10 H10B 0.9600 . ?
C10 H10C 0.9600 . ?
C11 C12 1.539(3) . ?
C11 C13 1.534(3) . ?
C11 C14 1.533(3) . ?
C12 H12A 0.9600 . ?
C12 H12B 0.9600 . ?
C12 H12C 0.9600 . ?
C13 H13A 0.9600 . ?
C13 H13B 0.9600 . ?
C13 H13C 0.9600 . ?
C14 H14A 0.9600 . ?
C14 H14B 0.9600 . ?
C14 H14C 0.9600 . ?
C15 H15 0.9300 . ?
C15 C16 1.376(3) . ?
C15 C20 1.398(2) . ?
C16 H16 0.9300 . ?
C16 C17 1.382(3) . ?
C17 H17 0.9300 . ?
C17 C18 1.376(3) . ?
C18 H18 0.9300 . ?
C18 C19 1.393(3) . ?
C19 C20 1.386(3) . ?
C19 O2 1.376(2) . ?
C20 C21 1.514(2) . ?
C21 H21 0.9800 . ?
C21 C22 1.567(2) . ?
C22 C23 1.559(2) . ?
C22 C30 1.536(2) . ?
C22 C31 1.508(2) . ?
C23 H23 0.9800 . ?
C23 C24 1.512(2) . ?
C23 O2 1.429(2) . ?
C24 C25 1.386(3) . ?
C24 C29 1.382(3) . ?
C25 H25 0.9300 . ?
C25 C26 1.384(3) . ?
C26 H26 0.9300 . ?
C26 C27 1.370(4) . ?
C27 H27 0.9300 . ?
C27 C28 1.371(4) . ?
C28 H28 0.9300 . ?
C28 C29 1.385(3) . ?
C29 H29 0.9300 . ?
C30 N1 1.367(2) . ?
C30 O3 1.216(2) . ?
C31 C32 1.491(2) . ?
C31 N2 1.278(2) . ?
C32 H32A 0.9600 . ?
C32 H32B 0.9600 . ?
C32 H32C 0.9600 . ?
C33 C34 1.383(3) . ?
C33 C38 1.387(3) . ?
C33 N1 1.419(2) . ?
C34 H34 0.9300 . ?
C34 C35 1.390(3) . ?
C35 H35 0.9300 . ?
C35 C36 1.378(4) . ?
C36 H36 0.9300 . ?
C36 C37 1.368(4) . ?
C37 H37 0.9300 . ?
C37 C38 1.391(3) . ?
C38 H38 0.9300 . ?
N1 N2 1.406(2) . ?
O1 H1 0.9273 . ?

loop_
_geom_hbond_atom_site_label_D
_geom_hbond_atom_site_label_H
_geom_hbond_atom_site_label_A
_geom_hbond_distance_DH
_geom_hbond_distance_HA
_geom_hbond_distance_DA
_geom_hbond_angle_DHA
_geom_hbond_site_symmetry_A
O1 H1 O3 0.93 2.38 3.2245(18) 151.0 2_776

loop_
_geom_torsion_atom_site_label_1
_geom_torsion_atom_site_label_2
_geom_torsion_atom_site_label_3
_geom_torsion_atom_site_label_4
_geom_torsion
_geom_torsion_site_symmetry_1
_geom_torsion_site_symmetry_2
_geom_torsion_site_symmetry_3
_geom_torsion_site_symmetry_4
_geom_torsion_publ_flag
C1 C2 C3 C4 -1.0(2) . . . . ?
C1 C2 C7 C8 60.3(2) . . . . ?
C1 C2 C7 C9 178.57(17) . . . . ?
C1 C2 C7 C10 -61.3(2) . . . . ?
C1 C6 C11 C12 -53.9(2) . . . . ?
C1 C6 C11 C13 68.9(2) . . . . ?
C1 C6 C11 C14 -173.56(18) . . . . ?
C2 C1 C6 C5 -4.2(2) . . . . ?
C2 C1 C6 C11 176.74(15) . . . . ?
C2 C3 C4 C5 -2.5(2) . . . . ?
C2 C3 C4 C21 -179.91(14) . . . . ?
C3 C2 C7 C8 -117.33(18) . . . . ?
C3 C2 C7 C9 1.0(2) . . . . ?
C3 C2 C7 C10 121.13(19) . . . . ?
C3 C4 C5 C6 2.8(2) . . . . ?
C3 C4 C21 C20 29.6(2) . . . . ?
C3 C4 C21 C22 -92.66(18) . . . . ?
C4 C5 C6 C1 0.4(2) . . . . ?
C4 C5 C6 C11 179.51(15) . . . . ?
C4 C21 C22 C23 71.43(16) . . . . ?
C4 C21 C22 C30 -48.20(19) . . . . ?
C4 C21 C22 C31 -163.02(14) . . . . ?
C5 C4 C21 C20 -147.70(15) . . . . ?
C5 C4 C21 C22 90.01(18) . . . . ?
C5 C6 C11 C12 127.02(19) . . . . ?
C5 C6 C11 C13 -110.22(18) . . . . ?
C5 C6 C11 C14 7.4(2) . . . . ?
C6 C1 C2 C3 4.5(2) . . . . ?
C6 C1 C2 C7 -173.20(15) . . . . ?
C7 C2 C3 C4 176.69(15) . . . . ?
C15 C16 C17 C18 -0.4(4) . . . . ?
C15 C20 C21 C4 77.4(2) . . . . ?
C15 C20 C21 C22 -156.60(16) . . . . ?
C16 C15 C20 C19 -0.6(3) . . . . ?
C16 C15 C20 C21 -177.71(18) . . . . ?
C16 C17 C18 C19 0.5(4) . . . . ?
C17 C18 C19 C20 -0.8(3) . . . . ?
C17 C18 C19 O2 -177.9(2) . . . . ?
C18 C19 C20 C15 0.8(3) . . . . ?
C18 C19 C20 C21 177.88(18) . . . . ?
C18 C19 O2 C23 -169.86(17) . . . . ?
C19 C20 C21 C4 -99.59(18) . . . . ?
C19 C20 C21 C22 26.4(2) . . . . ?
C20 C15 C16 C17 0.4(3) . . . . ?
C20 C19 O2 C23 13.1(3) . . . . ?
C20 C21 C22 C23 -52.24(17) . . . . ?
C20 C21 C22 C30 -171.87(13) . . . . ?
C20 C21 C22 C31 73.31(17) . . . . ?
C21 C4 C5 C6 -179.74(14) . . . . ?
C21 C22 C23 C24 -176.14(13) . . . . ?
C21 C22 C23 O2 62.20(17) . . . . ?
C21 C22 C30 N1 -124.16(15) . . . . ?
C21 C22 C30 O3 60.1(2) . . . . ?
C21 C22 C31 C32 -52.6(2) . . . . ?
C21 C22 C31 N2 125.49(16) . . . . ?
C22 C23 C24 C25 95.1(2) . . . . ?
C22 C23 C24 C29 -84.6(2) . . . . ?
C22 C23 O2 C19 -42.1(2) . . . . ?
C22 C30 N1 C33 -164.78(16) . . . . ?
C22 C30 N1 N2 1.93(19) . . . . ?
C22 C31 N2 N1 -0.9(2) . . . . ?
C23 C22 C30 N1 116.01(15) . . . . ?
C23 C22 C30 O3 -59.8(2) . . . . ?
C23 C22 C31 C32 70.0(2) . . . . ?
C23 C22 C31 N2 -111.92(17) . . . . ?
C23 C24 C25 C26 -179.99(18) . . . . ?
C23 C24 C29 C28 -179.4(2) . . . . ?
C24 C23 O2 C19 -167.82(15) . . . . ?
C24 C25 C26 C27 -0.6(3) . . . . ?
C25 C24 C29 C28 1.0(3) . . . . ?
C25 C26 C27 C28 0.9(4) . . . . ?
C26 C27 C28 C29 -0.3(4) . . . . ?
C27 C28 C29 C24 -0.7(4) . . . . ?
C29 C24 C25 C26 -0.4(3) . . . . ?
C30 C22 C23 C24 -51.40(18) . . . . ?
C30 C22 C23 O2 -173.06(13) . . . . ?
C30 C22 C31 C32 -176.14(17) . . . . ?
C30 C22 C31 N2 1.91(18) . . . . ?
C30 N1 N2 C31 -0.7(2) . . . . ?
C31 C22 C23 C24 58.20(19) . . . . ?
C31 C22 C23 O2 -63.46(18) . . . . ?
C31 C22 C30 N1 -2.17(16) . . . . ?
C31 C22 C30 O3 -177.93(17) . . . . ?
C32 C31 N2 N1 177.37(15) . . . . ?
C33 C34 C35 C36 1.0(3) . . . . ?
C33 N1 N2 C31 167.42(15) . . . . ?
C34 C33 C38 C37 0.1(3) . . . . ?
C34 C33 N1 C30 -34.8(3) . . . . ?
C34 C33 N1 N2 159.04(17) . . . . ?
C34 C35 C36 C37 0.0(4) . . . . ?
C35 C36 C37 C38 -1.1(4) . . . . ?
C36 C37 C38 C33 1.0(3) . . . . ?
C38 C33 C34 C35 -1.1(3) . . . . ?
C38 C33 N1 C30 144.49(19) . . . . ?
C38 C33 N1 N2 -21.7(2) . . . . ?
N1 C33 C34 C35 178.21(18) . . . . ?
N1 C33 C38 C37 -179.24(19) . . . . ?
O1 C1 C2 C3 -177.05(14) . . . . ?
O1 C1 C2 C7 5.3(2) . . . . ?
O1 C1 C6 C5 177.43(14) . . . . ?
O1 C1 C6 C11 -1.7(2) . . . . ?
O2 C19 C20 C15 177.66(17) . . . . ?
O2 C19 C20 C21 -5.2(3) . . . . ?
O2 C23 C24 C25 -141.48(17) . . . . ?
O2 C23 C24 C29 38.9(2) . . . . ?
O3 C30 N1 C33 11.1(3) . . . . ?
O3 C30 N1 N2 177.78(16) . . . . ?
